data_4503619
loop_
_publ_author_name
'Soares-Santos, Paula C. R.'
'Cunha-Silva, Lu\'is'
'Paz, Filipe A. Almeida'
'Ferreira, Rute A. S\'a'
'Rocha, Jo\~ao'
'Trindade, Tito'
'Carlos, Lu\'is D.'
'Nogueira, Helena I. S.'

_publ_section_title
;
 Photoluminescent 3D Lanthanide&#x2212;Organic Frameworks with
 2,5-Pyridinedicarboxylic and 1,4-Phenylenediacetic Acids
;
_journal_issue 7
_journal_name_full 'Crystal Growth &amp; Design'
_journal_page_first 2505
_journal_paper_doi 10.1021/cg800153a
_journal_volume 8
_journal_year 2008
_chemical_formula_moiety 'C12 H9 Eu0.10 N O7 Tb0.90'
_chemical_formula_sum 'C12 H9 Eu0.1 N O7 Tb0.9'
_chemical_formula_weight 437.43
_chemical_name_systematic
; 
 ? 
;
_space_group_IT_number 14
_symmetry_cell_setting monoclinic
_symmetry_space_group_name_Hall '-P 2ybc'
_symmetry_space_group_name_H-M 'P 1 21/c 1'
_atom_sites_solution_hydrogens geom
_atom_sites_solution_primary direct
_atom_sites_solution_secondary difmap
_audit_creation_date '13 October 2007'
_audit_creation_method 'SHELXL-97, manual editing plus enCIFer'
_cell_angle_alpha 90.00
_cell_angle_beta 102.735(2)
_cell_angle_gamma 90.00
_cell_formula_units_Z 4
_cell_length_a 9.1341(4)
_cell_length_b 15.4387(6)
_cell_length_c 8.5095(3)
_cell_measurement_reflns_used 9809
_cell_measurement_temperature 150(2)
_cell_measurement_theta_max 19.35
_cell_measurement_theta_min 2.32
_cell_volume 1170.48(8)
_computing_cell_refinement 'APEX2 (Bruker, 2006)'
_computing_data_collection 'APEX2 (Bruker, 2006)'
_computing_data_reduction 'SAINT+ (Bruker, 1997-2005)'
_computing_molecular_graphics 'DIAMOND (Brandenburg, 2006)'
_computing_publication_material 'SHELXTL v.6.14 (Sheldrick, 2002)'
_computing_structure_refinement 'SHELXTL v.6.14 (Sheldrick, 2002)'
_computing_structure_solution 'SHELXTL v.6.14 (Sheldrick, 2002)'
_diffrn_ambient_temperature 150(2)
_diffrn_measured_fraction_theta_full 0.998
_diffrn_measured_fraction_theta_max 0.998
_diffrn_measurement_device_type 'Bruker X8 Kappa CCD APEX II'
_diffrn_measurement_method 'Thin-slice \w and \f scans'
_diffrn_radiation_monochromator graphite
_diffrn_radiation_source 'fine-focus sealed tube'
_diffrn_radiation_type MoK\a
_diffrn_radiation_wavelength 0.71073
_diffrn_reflns_av_R_equivalents 0.0306
_diffrn_reflns_av_sigmaI/netI 0.0169
_diffrn_reflns_limit_h_max 12
_diffrn_reflns_limit_h_min -12
_diffrn_reflns_limit_k_max 21
_diffrn_reflns_limit_k_min -21
_diffrn_reflns_limit_l_max 11
_diffrn_reflns_limit_l_min -11
_diffrn_reflns_number 25849
_diffrn_reflns_theta_full 29.11
_diffrn_reflns_theta_max 29.11
_diffrn_reflns_theta_min 3.60
_exptl_absorpt_coefficient_mu 6.011
_exptl_absorpt_correction_T_max 0.7531
_exptl_absorpt_correction_T_min 0.3514
_exptl_absorpt_correction_type multi-scan
_exptl_absorpt_process_details
;
SADABS (Sheldrick, 1997) 
;
_exptl_crystal_colour colourless
_exptl_crystal_density_diffrn 2.482
_exptl_crystal_density_method 'not measured'
_exptl_crystal_description plate
_exptl_crystal_F_000 835
_exptl_crystal_size_max 0.22
_exptl_crystal_size_mid 0.12
_exptl_crystal_size_min 0.05
_refine_diff_density_max 0.683
_refine_diff_density_min -0.540
_refine_diff_density_rms 0.095
_refine_ls_extinction_method none
_refine_ls_goodness_of_fit_ref 1.052
_refine_ls_hydrogen_treatment mixed
_refine_ls_matrix_type full
_refine_ls_number_parameters 196
_refine_ls_number_reflns 3138
_refine_ls_number_restraints 3
_refine_ls_restrained_S_all 1.052
_refine_ls_R_factor_all 0.0156
_refine_ls_R_factor_gt 0.0139
_refine_ls_shift/su_max 0.001
_refine_ls_shift/su_mean 0.000
_refine_ls_structure_factor_coef Fsqd
_refine_ls_weighting_details 'calc w=1/[\s^2^(Fo^2^)+(0.0143P)^2^+1.2307P] where P=(Fo^2^+2Fc^2^)/3'
_refine_ls_weighting_scheme calc
_refine_ls_wR_factor_gt 0.0331
_refine_ls_wR_factor_ref 0.0340
_reflns_number_gt 2935
_reflns_number_total 3138
_reflns_threshold_expression I>2\s(I)
_cod_data_source_file cg800153a.1d.cif
_cod_data_source_block 5
_cod_depositor_comments
;
The following automatic conversions were performed:

'_symmetry_cell_setting' value 'Monoclinic' changed to 'monoclinic'
according to /home/saulius/struct/CIF-dictionaries/cif_core.dic
dictionary named 'cif_core.dic' version 2.4.1 from 2010-06-29.

Automatic conversion script
Id: cif_fix_values 1715 2011-07-08 13:25:40Z adriana 
;
_cod_original_sg_symbol_H-M 'P 21/c'
_cod_original_formula_sum 'C12 H9 Eu0.10 N O7 Tb0.90'
_cod_database_code 4503619

loop_
_symmetry_equiv_pos_as_xyz
'x, y, z'
'-x, y+1/2, -z+1/2'
'-x, -y, -z'
'x, -y-1/2, z-1/2'

loop_
_atom_site_label
_atom_site_type_symbol
_atom_site_fract_x
_atom_site_fract_y
_atom_site_fract_z
_atom_site_U_iso_or_equiv
_atom_site_adp_type
_atom_site_occupancy
_atom_site_symmetry_multiplicity
_atom_site_calc_flag
_atom_site_refinement_flags
Tb1 Tb 0.104707(9) 0.112682(5) 0.510151(10) 0.00655(3) Uani 0.90 1 d P
Eu1 Eu 0.104707(9) 0.112682(5) 0.510151(10) 0.00655(3) Uani 0.10 1 d P
O1W O -0.00664(18) 0.25529(9) 0.46314(17) 0.0165(3) Uani 1 1 d D
O1 O -0.01848(17) 0.12326(9) 0.21449(17) 0.0150(3) Uani 1 1 d .
O6 O 0.88078(17) 0.12085(9) 0.60996(19) 0.0162(3) Uani 1 1 d .
O4 O 0.27780(15) 0.30087(9) 0.89112(17) 0.0135(3) Uani 1 1 d .
C3 C -0.3426(2) 0.00760(13) 0.0259(2) 0.0111(3) Uani 1 1 d .
O3 O 0.14911(15) 0.19064(9) 0.75635(16) 0.0134(3) Uani 1 1 d .
O5 O 0.75976(15) -0.00650(9) 0.60111(16) 0.0105(3) Uani 1 1 d .
N1 N 0.38355(19) 0.12219(10) 0.68276(19) 0.0098(3) Uani 1 1 d .
O2 O -0.09650(15) 0.01385(9) 0.33725(15) 0.0109(3) Uani 1 1 d .
C10 C 0.6453(2) 0.12039(12) 0.6774(2) 0.0092(3) Uani 1 1 d .
C11 C 0.5029(2) 0.08278(12) 0.6495(2) 0.0102(3) Uani 1 1 d .
H11 H 0.4908 0.0274 0.6054 0.012 Uiso 1 1 calc R
C6 C 0.2682(2) 0.23407(12) 0.8076(2) 0.0095(3) Uani 1 1 d .
C7 C 0.4064(2) 0.19836(12) 0.7614(2) 0.0087(3) Uani 1 1 d .
C12 C 0.7724(2) 0.07425(12) 0.6249(2) 0.0098(3) Uani 1 1 d .
C9 C 0.6646(2) 0.20154(12) 0.7497(2) 0.0118(4) Uani 1 1 d .
H9 H 0.7564 0.2300 0.7648 0.014 Uiso 1 1 calc R
C8 C 0.5441(2) 0.23937(12) 0.7990(2) 0.0111(3) Uani 1 1 d .
H8 H 0.5559 0.2912 0.8561 0.013 Uiso 1 1 calc R
C1 C -0.0929(2) 0.05424(12) 0.2080(2) 0.0099(3) Uani 1 1 d .
C2 C -0.1744(2) 0.01751(13) 0.0472(2) 0.0123(4) Uani 1 1 d .
H2A H -0.1553 0.0549 -0.0377 0.015 Uiso 1 1 calc R
H2B H -0.1321 -0.0388 0.0333 0.015 Uiso 1 1 calc R
C5 C -0.4271(2) 0.06842(13) 0.0883(2) 0.0131(4) Uani 1 1 d .
H5 H -0.3789 0.1149 0.1476 0.016 Uiso 1 1 calc R
C4 C -0.4179(2) -0.06084(13) -0.0635(2) 0.0129(4) Uani 1 1 d .
H4 H -0.3639 -0.1019 -0.1072 0.015 Uiso 1 1 calc R
H1W H 0.035(3) 0.2844(13) 0.388(2) 0.019 Uiso 1 1 d D
H2W H -0.018(3) 0.2929(12) 0.547(2) 0.019 Uiso 1 1 d D

loop_
_atom_site_aniso_label
_atom_site_aniso_U_11
_atom_site_aniso_U_22
_atom_site_aniso_U_33
_atom_site_aniso_U_23
_atom_site_aniso_U_13
_atom_site_aniso_U_12
Tb1 0.00580(5) 0.00625(5) 0.00804(5) -0.00055(3) 0.00250(3) -0.00052(3)
Eu1 0.00580(5) 0.00625(5) 0.00804(5) -0.00055(3) 0.00250(3) -0.00052(3)
O1W 0.0233(8) 0.0141(7) 0.0150(7) 0.0043(6) 0.0105(6) 0.0063(6)
O1 0.0180(8) 0.0141(7) 0.0115(6) 0.0017(5) 0.0002(5) -0.0071(5)
O6 0.0113(7) 0.0119(7) 0.0283(8) -0.0048(6) 0.0108(6) -0.0030(5)
O4 0.0106(7) 0.0123(6) 0.0179(7) -0.0067(6) 0.0039(5) 0.0003(5)
C3 0.0104(9) 0.0134(9) 0.0083(7) 0.0017(7) -0.0003(6) -0.0020(7)
O3 0.0083(7) 0.0163(7) 0.0155(6) -0.0073(6) 0.0025(5) -0.0007(5)
O5 0.0091(6) 0.0098(6) 0.0134(6) -0.0019(5) 0.0041(5) 0.0004(5)
N1 0.0098(8) 0.0094(7) 0.0104(7) -0.0009(6) 0.0028(6) 0.0007(6)
O2 0.0107(7) 0.0126(6) 0.0092(6) 0.0026(5) 0.0015(5) -0.0008(5)
C10 0.0082(9) 0.0100(8) 0.0096(8) 0.0010(7) 0.0023(7) 0.0015(6)
C11 0.0107(9) 0.0093(8) 0.0114(8) -0.0004(7) 0.0040(7) 0.0009(7)
C6 0.0090(9) 0.0101(8) 0.0094(8) 0.0003(7) 0.0017(6) 0.0020(7)
C7 0.0081(8) 0.0087(8) 0.0092(7) 0.0005(7) 0.0016(6) 0.0011(6)
C12 0.0080(8) 0.0121(9) 0.0095(8) -0.0011(7) 0.0021(6) 0.0005(7)
C9 0.0093(9) 0.0110(9) 0.0154(8) -0.0006(7) 0.0032(7) -0.0010(7)
C8 0.0102(9) 0.0084(8) 0.0142(8) -0.0023(7) 0.0020(7) 0.0000(7)
C1 0.0070(8) 0.0113(8) 0.0119(8) 0.0008(7) 0.0028(7) 0.0014(7)
C2 0.0085(9) 0.0175(9) 0.0106(8) -0.0015(7) 0.0014(7) -0.0017(7)
C5 0.0121(9) 0.0125(9) 0.0136(8) -0.0026(7) 0.0003(7) -0.0028(7)
C4 0.0119(9) 0.0132(9) 0.0134(8) -0.0021(7) 0.0027(7) 0.0012(7)

loop_
_atom_type_symbol
_atom_type_description
_atom_type_scat_dispersion_real
_atom_type_scat_dispersion_imag
_atom_type_scat_source
C C 0.0033 0.0016 'International Tables Vol C Tables 4.2.6.8 and 6.1.1.4'
H H 0.0000 0.0000 'International Tables Vol C Tables 4.2.6.8 and 6.1.1.4'
N N 0.0061 0.0033 'International Tables Vol C Tables 4.2.6.8 and 6.1.1.4'
O O 0.0106 0.0060 'International Tables Vol C Tables 4.2.6.8 and 6.1.1.4'
Eu Eu -0.1578 3.6682 'International Tables Vol C Tables 4.2.6.8 and 6.1.1.4'
Tb Tb -0.1723 4.1537 'International Tables Vol C Tables 4.2.6.8 and 6.1.1.4'

loop_
_geom_angle_atom_site_label_1
_geom_angle_atom_site_label_2
_geom_angle_atom_site_label_3
_geom_angle
_geom_angle_site_symmetry_1
_geom_angle_site_symmetry_3
O2 Tb1 O3 87.36(5) 3_556 .
O2 Tb1 O5 74.33(5) 3_556 3_656
O3 Tb1 O5 134.43(5) . 3_656
O2 Tb1 O6 73.36(5) 3_556 1_455
O3 Tb1 O6 69.62(5) . 1_455
O5 Tb1 O6 137.93(5) 3_656 1_455
O2 Tb1 O1W 141.42(5) 3_556 .
O3 Tb1 O1W 70.63(5) . .
O5 Tb1 O1W 143.05(5) 3_656 .
O6 Tb1 O1W 69.43(5) 1_455 .
O2 Tb1 O4 141.32(5) 3_556 4_565
O3 Tb1 O4 95.07(5) . 4_565
O5 Tb1 O4 76.74(5) 3_656 4_565
O6 Tb1 O4 143.14(5) 1_455 4_565
O1W Tb1 O4 73.88(5) . 4_565
O2 Tb1 O1 122.79(5) 3_556 .
O3 Tb1 O1 143.04(5) . .
O5 Tb1 O1 78.71(5) 3_656 .
O6 Tb1 O1 97.05(5) 1_455 .
O1W Tb1 O1 72.41(5) . .
O4 Tb1 O1 74.90(5) 4_565 .
O2 Tb1 O2 73.69(5) 3_556 .
O3 Tb1 O2 139.82(4) . .
O5 Tb1 O2 74.52(4) 3_656 .
O6 Tb1 O2 71.09(5) 1_455 .
O1W Tb1 O2 102.87(5) . .
O4 Tb1 O2 121.91(4) 4_565 .
O1 Tb1 O2 50.66(4) . .
O2 Tb1 N1 83.33(5) 3_556 .
O3 Tb1 N1 61.70(5) . .
O5 Tb1 N1 74.76(5) 3_656 .
O6 Tb1 N1 126.51(5) 1_455 .
O1W Tb1 N1 111.02(5) . .
O4 Tb1 N1 64.54(5) 4_565 .
O1 Tb1 N1 135.38(5) . .
O2 Tb1 N1 145.55(4) . .
O2 Tb1 Tb1 38.83(3) 3_556 3_556
O3 Tb1 Tb1 118.14(3) . 3_556
O5 Tb1 Tb1 70.41(3) 3_656 3_556
O6 Tb1 Tb1 67.52(3) 1_455 3_556
O1W Tb1 Tb1 127.67(4) . 3_556
O4 Tb1 Tb1 144.12(3) 4_565 3_556
O1 Tb1 Tb1 84.74(3) . 3_556
O2 Tb1 Tb1 34.86(3) . 3_556
N1 Tb1 Tb1 118.00(3) . 3_556
O2 Tb1 Eu1 38.83(3) 3_556 3_556
O3 Tb1 Eu1 118.14(3) . 3_556
O5 Tb1 Eu1 70.41(3) 3_656 3_556
O6 Tb1 Eu1 67.52(3) 1_455 3_556
O1W Tb1 Eu1 127.67(4) . 3_556
O4 Tb1 Eu1 144.12(3) 4_565 3_556
O1 Tb1 Eu1 84.74(3) . 3_556
O2 Tb1 Eu1 34.86(3) . 3_556
N1 Tb1 Eu1 118.00(3) . 3_556
Tb1 Tb1 Eu1 0.000(2) 3_556 3_556
Tb1 O1W H1W 109.4(15) . .
Tb1 O1W H2W 123.3(15) . .
H1W O1W H2W 110.7(13) . .
C1 O1 Tb1 96.11(11) . .
C12 O6 Eu1 139.90(13) . 1_655
C12 O6 Tb1 139.90(13) . 1_655
C6 O4 Eu1 135.74(12) . 4_566
C6 O4 Tb1 135.74(12) . 4_566
C4 C3 C5 118.17(18) . .
C4 C3 C2 120.51(17) . .
C5 C3 C2 121.25(17) . .
C6 O3 Tb1 122.52(12) . .
C12 O5 Eu1 135.06(12) . 3_656
C12 O5 Tb1 135.06(12) . 3_656
C11 N1 C7 117.38(17) . .
C11 N1 Tb1 126.06(12) . .
C7 N1 Tb1 110.42(12) . .
C1 O2 Eu1 153.35(12) . 3_556
C1 O2 Tb1 153.35(12) . 3_556
C1 O2 Tb1 92.98(11) . .
Eu1 O2 Tb1 106.31(5) 3_556 .
Tb1 O2 Tb1 106.31(5) 3_556 .
C9 C10 C11 118.20(17) . .
C9 C10 C12 121.69(17) . .
C11 C10 C12 120.08(16) . .
N1 C11 C10 123.32(18) . .
N1 C11 H11 118.3 . .
C10 C11 H11 118.3 . .
O4 C6 O3 125.50(17) . .
O4 C6 C7 119.62(17) . .
O3 C6 C7 114.88(16) . .
N1 C7 C8 123.31(17) . .
N1 C7 C6 113.70(16) . .
C8 C7 C6 122.97(16) . .
O6 C12 O5 126.60(17) . .
O6 C12 C10 115.79(17) . .
O5 C12 C10 117.61(16) . .
C10 C9 C8 118.74(18) . .
C10 C9 H9 120.6 . .
C8 C9 H9 120.6 . .
C7 C8 C9 118.60(17) . .
C7 C8 H8 120.7 . .
C9 C8 H8 120.7 . .
O1 C1 O2 119.64(17) . .
O1 C1 C2 120.60(17) . .
O2 C1 C2 119.73(17) . .
C3 C2 C1 115.42(15) . .
C3 C2 H2A 108.4 . .
C1 C2 H2A 108.4 . .
C3 C2 H2B 108.4 . .
C1 C2 H2B 108.4 . .
H2A C2 H2B 107.5 . .
C4 C5 C3 121.12(18) 3_455 .
C4 C5 H5 119.4 3_455 .
C3 C5 H5 119.4 . .
C5 C4 C3 120.71(18) 3_455 .
C5 C4 H4 119.6 3_455 .
C3 C4 H4 119.6 . .

loop_
_geom_bond_atom_site_label_1
_geom_bond_atom_site_label_2
_geom_bond_distance
_geom_bond_site_symmetry_2
Tb1 O2 2.3561(13) 3_556
Tb1 O3 2.3723(13) .
Tb1 O5 2.3735(13) 3_656
Tb1 O6 2.3847(14) 1_455
Tb1 O1W 2.4213(14) .
Tb1 O4 2.4522(13) 4_565
Tb1 O1 2.5248(14) .
Tb1 O2 2.5842(13) .
Tb1 N1 2.6489(17) .
Tb1 Tb1 3.9558(2) 3_556
Tb1 Eu1 3.9558(2) 3_556
O1W H1W 0.93(2) .
O1W H2W 0.93(2) .
O1 C1 1.258(2) .
O6 C12 1.253(2) .
O6 Eu1 2.3847(14) 1_655
O6 Tb1 2.3847(14) 1_655
O4 C6 1.245(2) .
O4 Eu1 2.4522(13) 4_566
O4 Tb1 2.4522(13) 4_566
C3 C4 1.392(3) .
C3 C5 1.392(3) .
C3 C2 1.515(3) .
O3 C6 1.270(2) .
O5 C12 1.264(2) .
O5 Eu1 2.3735(13) 3_656
O5 Tb1 2.3735(13) 3_656
N1 C11 1.333(2) .
N1 C7 1.346(2) .
O2 C1 1.271(2) .
O2 Eu1 2.3561(13) 3_556
O2 Tb1 2.3561(13) 3_556
C10 C9 1.390(3) .
C10 C11 1.396(3) .
C10 C12 1.510(3) .
C11 H11 0.9300 .
C6 C7 1.507(3) .
C7 C8 1.381(3) .
C9 C8 1.391(3) .
C9 H9 0.9300 .
C8 H8 0.9300 .
C1 C2 1.517(3) .
C2 H2A 0.9700 .
C2 H2B 0.9700 .
C5 C4 1.390(3) 3_455
C5 H5 0.9300 .
C4 C5 1.390(3) 3_455
C4 H4 0.9300 .

loop_
_geom_hbond_atom_site_label_D
_geom_hbond_atom_site_label_H
_geom_hbond_atom_site_label_A
_geom_hbond_distance_DH
_geom_hbond_distance_HA
_geom_hbond_distance_DA
_geom_hbond_angle_DHA
_geom_hbond_site_symmetry_A
O1W H1W O3 0.93(2) 1.730(11) 2.631(2) 162(2) 4_565
O1W H2W O1 0.93(2) 1.928(10) 2.864(2) 173(2) 4_566

loop_
_geom_torsion_atom_site_label_1
_geom_torsion_atom_site_label_2
_geom_torsion_atom_site_label_3
_geom_torsion_atom_site_label_4
_geom_torsion
_geom_torsion_site_symmetry_1
_geom_torsion_site_symmetry_4
O2 Tb1 O1 C1 11.84(14) 3_556 .
O3 Tb1 O1 C1 -128.07(12) . .
O5 Tb1 O1 C1 74.70(12) 3_656 .
O6 Tb1 O1 C1 -62.87(12) 1_455 .
O1W Tb1 O1 C1 -128.63(13) . .
O4 Tb1 O1 C1 153.84(13) 4_565 .
O2 Tb1 O1 C1 -4.45(10) . .
N1 Tb1 O1 C1 128.98(11) . .
Tb1 Tb1 O1 C1 3.66(11) 3_556 .
Eu1 Tb1 O1 C1 3.66(11) 3_556 .
O2 Tb1 O3 C6 118.52(14) 3_556 .
O5 Tb1 O3 C6 53.60(16) 3_656 .
O6 Tb1 O3 C6 -168.26(15) 1_455 .
O1W Tb1 O3 C6 -93.72(15) . .
O4 Tb1 O3 C6 -22.78(14) 4_565 .
O1 Tb1 O3 C6 -94.29(15) . .
O2 Tb1 O3 C6 179.17(12) . .
N1 Tb1 O3 C6 34.68(13) . .
Tb1 Tb1 O3 C6 143.15(13) 3_556 .
Eu1 Tb1 O3 C6 143.15(13) 3_556 .
O2 Tb1 N1 C11 85.27(15) 3_556 .
O3 Tb1 N1 C11 175.86(17) . .
O5 Tb1 N1 C11 9.75(14) 3_656 .
O6 Tb1 N1 C11 148.83(14) 1_455 .
O1W Tb1 N1 C11 -131.76(15) . .
O4 Tb1 N1 C11 -72.58(15) 4_565 .
O1 Tb1 N1 C11 -45.86(17) . .
O2 Tb1 N1 C11 37.35(19) . .
Tb1 Tb1 N1 C11 67.17(16) 3_556 .
Eu1 Tb1 N1 C11 67.17(16) 3_556 .
O2 Tb1 N1 C7 -123.30(12) 3_556 .
O3 Tb1 N1 C7 -32.71(11) . .
O5 Tb1 N1 C7 161.18(13) 3_656 .
O6 Tb1 N1 C7 -59.74(13) 1_455 .
O1W Tb1 N1 C7 19.67(13) . .
O4 Tb1 N1 C7 78.85(12) 4_565 .
O1 Tb1 N1 C7 105.57(12) . .
O2 Tb1 N1 C7 -171.22(10) . .
Tb1 Tb1 N1 C7 -141.40(11) 3_556 .
Eu1 Tb1 N1 C7 -141.40(11) 3_556 .
O2 Tb1 O2 C1 -161.40(13) 3_556 .
O3 Tb1 O2 C1 133.49(11) . .
O5 Tb1 O2 C1 -83.58(11) 3_656 .
O6 Tb1 O2 C1 121.03(11) 1_455 .
O1W Tb1 O2 C1 58.37(11) . .
O4 Tb1 O2 C1 -20.50(12) 4_565 .
O1 Tb1 O2 C1 4.38(10) . .
N1 Tb1 O2 C1 -111.22(12) . .
Tb1 Tb1 O2 C1 -161.40(13) 3_556 .
Eu1 Tb1 O2 C1 -161.40(13) 3_556 .
O2 Tb1 O2 Eu1 0.0 3_556 3_556
O3 Tb1 O2 Eu1 -65.11(9) . 3_556
O5 Tb1 O2 Eu1 77.82(5) 3_656 3_556
O6 Tb1 O2 Eu1 -77.57(6) 1_455 3_556
O1W Tb1 O2 Eu1 -140.24(5) . 3_556
O4 Tb1 O2 Eu1 140.90(5) 4_565 3_556
O1 Tb1 O2 Eu1 165.78(8) . 3_556
N1 Tb1 O2 Eu1 50.18(10) . 3_556
Tb1 Tb1 O2 Eu1 0.0 3_556 3_556
O2 Tb1 O2 Tb1 0.0 3_556 3_556
O3 Tb1 O2 Tb1 -65.11(9) . 3_556
O5 Tb1 O2 Tb1 77.82(5) 3_656 3_556
O6 Tb1 O2 Tb1 -77.57(6) 1_455 3_556
O1W Tb1 O2 Tb1 -140.24(5) . 3_556
O4 Tb1 O2 Tb1 140.90(5) 4_565 3_556
O1 Tb1 O2 Tb1 165.78(8) . 3_556
N1 Tb1 O2 Tb1 50.18(10) . 3_556
Eu1 Tb1 O2 Tb1 0.0 3_556 3_556
C7 N1 C11 C10 -6.6(3) . .
Tb1 N1 C11 C10 143.05(15) . .
C9 C10 C11 N1 2.8(3) . .
C12 C10 C11 N1 -175.43(17) . .
Eu1 O4 C6 O3 1.3(3) 4_566 .
Tb1 O4 C6 O3 1.3(3) 4_566 .
Eu1 O4 C6 C7 -177.93(12) 4_566 .
Tb1 O4 C6 C7 -177.93(12) 4_566 .
Tb1 O3 C6 O4 149.17(15) . .
Tb1 O3 C6 C7 -31.5(2) . .
C11 N1 C7 C8 4.3(3) . .
Tb1 N1 C7 C8 -149.86(15) . .
C11 N1 C7 C6 -174.60(16) . .
Tb1 N1 C7 C6 31.21(17) . .
O4 C6 C7 N1 174.72(17) . .
O3 C6 C7 N1 -4.6(2) . .
O4 C6 C7 C8 -4.2(3) . .
O3 C6 C7 C8 176.46(17) . .
Eu1 O6 C12 O5 9.5(3) 1_655 .
Tb1 O6 C12 O5 9.5(3) 1_655 .
Eu1 O6 C12 C10 -170.81(14) 1_655 .
Tb1 O6 C12 C10 -170.81(14) 1_655 .
Eu1 O5 C12 O6 -9.5(3) 3_656 .
Tb1 O5 C12 O6 -9.5(3) 3_656 .
Eu1 O5 C12 C10 170.75(12) 3_656 .
Tb1 O5 C12 C10 170.75(12) 3_656 .
C9 C10 C12 O6 -18.4(3) . .
C11 C10 C12 O6 159.76(18) . .
C9 C10 C12 O5 161.40(17) . .
C11 C10 C12 O5 -20.5(3) . .
C11 C10 C9 C8 3.5(3) . .
C12 C10 C9 C8 -178.30(17) . .
N1 C7 C8 C9 1.8(3) . .
C6 C7 C8 C9 -179.41(17) . .
C10 C9 C8 C7 -5.7(3) . .
Tb1 O1 C1 O2 8.06(19) . .
Tb1 O1 C1 C2 -170.15(15) . .
Eu1 O2 C1 O1 -144.8(2) 3_556 .
Tb1 O2 C1 O1 -144.8(2) 3_556 .
Tb1 O2 C1 O1 -7.84(18) . .
Eu1 O2 C1 C2 33.4(4) 3_556 .
Tb1 O2 C1 C2 33.4(4) 3_556 .
Tb1 O2 C1 C2 170.39(15) . .
C4 C3 C2 C1 -145.92(18) . .
C5 C3 C2 C1 37.1(3) . .
O1 C1 C2 C3 -120.6(2) . .
O2 C1 C2 C3 61.2(2) . .
C4 C3 C5 C4 0.6(3) . 3_455
C2 C3 C5 C4 177.62(17) . 3_455
C5 C3 C4 C5 -0.6(3) . 3_455
C2 C3 C4 C5 -177.64(17) . 3_455
